data_4508069
loop_
_publ_author_name
'Tripathy, Debakanta'
'Ramkumar, Venkatachalam'
'Chand, Dillip K.'

_publ_section_title
;
 Toppled Molecular-Domino Sets by Self-Assembly of Self-assembly: The
 \p-Polymers
;
_journal_issue 8
_journal_name_full 'Crystal Growth &amp; Design'
_journal_page_first 3763
_journal_paper_doi 10.1021/cg400781x
_journal_volume 13
_journal_year 2013
_chemical_formula_moiety 'C44 H72 N12 Pd2, 4(Cl O4), 6(O) '
_chemical_formula_sum 'C44 H72 Cl4 N12 O22 Pd2'
_chemical_formula_weight 1475.74
_chemical_name_systematic
;

 ?

;
_space_group_IT_number 14
_symmetry_cell_setting monoclinic
_symmetry_space_group_name_Hall '-P 2yn'
_symmetry_space_group_name_H-M 'P 1 21/n 1'
_atom_sites_solution_hydrogens geom
_atom_sites_solution_primary direct
_atom_sites_solution_secondary difmap
_audit_creation_method SHELXL-97
_cell_angle_alpha 90.00
_cell_angle_beta 95.199(4)
_cell_angle_gamma 90.00
_cell_formula_units_Z 2
_cell_length_a 12.1709(11)
_cell_length_b 17.4598(13)
_cell_length_c 16.8831(15)
_cell_measurement_reflns_used 6008
_cell_measurement_temperature 298(2)
_cell_measurement_theta_max 23.37
_cell_measurement_theta_min 2.30
_cell_volume 3572.9(5)
_computing_cell_refinement APEXII,Bruker,2004
_computing_data_collection APEXII,Bruker,2004
_computing_data_reduction SAINT,Bruker,2004
_computing_molecular_graphics 'ORTEP-3 (Farrugia, 1997)'
_computing_publication_material 'SHELXL-97 (Sheldrick, 2008)'
_computing_structure_refinement 'SHELXL-97 (Sheldrick, 2008)'
_computing_structure_solution 'SHELXS-97 (Sheldrick, 2008)'
_diffrn_ambient_temperature 298(2)
_diffrn_measured_fraction_theta_full 0.996
_diffrn_measured_fraction_theta_max 0.996
_diffrn_measurement_device_type 'Bruker APEXII CCD area detector'
_diffrn_measurement_method 'phi and omega scans'
_diffrn_radiation_monochromator graphite
_diffrn_radiation_source 'fine-focus sealed tube'
_diffrn_radiation_type MoK\a
_diffrn_radiation_wavelength 0.71073
_diffrn_reflns_av_R_equivalents 0.0513
_diffrn_reflns_av_sigmaI/netI 0.0617
_diffrn_reflns_limit_h_max 14
_diffrn_reflns_limit_h_min -12
_diffrn_reflns_limit_k_max 20
_diffrn_reflns_limit_k_min -19
_diffrn_reflns_limit_l_max 19
_diffrn_reflns_limit_l_min -20
_diffrn_reflns_number 21404
_diffrn_reflns_theta_full 25.00
_diffrn_reflns_theta_max 25.00
_diffrn_reflns_theta_min 1.68
_exptl_absorpt_coefficient_mu 0.724
_exptl_absorpt_correction_T_max 0.9311
_exptl_absorpt_correction_T_min 0.8397
_exptl_absorpt_correction_type multi-scan
_exptl_absorpt_process_details ' SADABS (Bruker,2004)'
_exptl_crystal_colour white
_exptl_crystal_density_diffrn 1.372
_exptl_crystal_density_method 'not measured'
_exptl_crystal_description Block
_exptl_crystal_F_000 1512
_exptl_crystal_size_max 0.25
_exptl_crystal_size_mid 0.22
_exptl_crystal_size_min 0.10
_refine_diff_density_max 1.531
_refine_diff_density_min -0.496
_refine_diff_density_rms 0.131
_refine_ls_extinction_method none
_refine_ls_goodness_of_fit_ref 1.041
_refine_ls_hydrogen_treatment mixed
_refine_ls_matrix_type full
_refine_ls_number_parameters 373
_refine_ls_number_reflns 6276
_refine_ls_number_restraints 18
_refine_ls_restrained_S_all 1.044
_refine_ls_R_factor_all 0.1043
_refine_ls_R_factor_gt 0.0740
_refine_ls_shift/su_max 0.098
_refine_ls_shift/su_mean 0.001
_refine_ls_structure_factor_coef Fsqd
_refine_ls_weighting_details 'calc w=1/[\s^2^(Fo^2^)+(0.1519P)^2^+3.2042P] where P=(Fo^2^+2Fc^2^)/3'
_refine_ls_weighting_scheme calc
_refine_ls_wR_factor_gt 0.2138
_refine_ls_wR_factor_ref 0.2429
_reflns_number_gt 4261
_reflns_number_total 6276
_reflns_threshold_expression >2sigma(I)
_cod_data_source_file cg400781x_si_002.cif
_cod_data_source_block new
_cod_depositor_comments
;
The following automatic conversions were performed:

'_symmetry_cell_setting' value 'Monoclinic' changed to 'monoclinic'
according to /home/saulius/struct/CIF-dictionaries/cif_core.dic
dictionary named 'cif_core.dic' version 2.4.2 from 2011-04-26.

Automatic conversion script
Id: cif_fix_values 1891 2012-01-12 08:04:46Z andrius 
;
_cod_original_sg_symbol_Hall '-P 2yn '
_cod_original_sg_symbol_H-M P2(1)/n
_cod_database_code 4508069

loop_
_symmetry_equiv_pos_as_xyz
'x, y, z'
'-x+1/2, y+1/2, -z+1/2'
'-x, -y, -z'
'x-1/2, -y-1/2, z-1/2'

loop_
_atom_site_label
_atom_site_type_symbol
_atom_site_fract_x
_atom_site_fract_y
_atom_site_fract_z
_atom_site_U_iso_or_equiv
_atom_site_adp_type
_atom_site_occupancy
_atom_site_symmetry_multiplicity
_atom_site_calc_flag
_atom_site_refinement_flags
Pd1 Pd 0.21766(4) 0.13956(3) 0.40874(3) 0.0513(3) Uani 1 1 d .
N6 N 0.0593(5) 0.1733(3) 0.4186(4) 0.0575(14) Uani 1 1 d .
N5 N -0.2857(5) 0.3396(4) 0.4142(4) 0.0695(19) Uani 1 1 d .
N4 N -0.3552(5) 0.4958(3) 0.4281(4) 0.0677(16) Uani 1 1 d .
C17 C -0.2626(7) 0.2628(5) 0.4475(7) 0.086(3) Uani 1 1 d .
H17A H -0.3154 0.2270 0.4219 0.104 Uiso 1 1 calc R
H17B H -0.2736 0.2637 0.5037 0.104 Uiso 1 1 calc R
C18 C -0.1478(6) 0.2337(4) 0.4382(5) 0.070(2) Uani 1 1 d .
C14 C -0.4006(7) 0.3594(5) 0.4266(8) 0.088(3) Uani 1 1 d .
H14A H -0.4097 0.3607 0.4831 0.106 Uiso 1 1 calc R
H14B H -0.4502 0.3210 0.4021 0.106 Uiso 1 1 calc R
C20 C 0.0100(7) 0.1619(5) 0.4853(5) 0.067(2) Uani 1 1 d .
H20 H 0.0459 0.1328 0.5259 0.080 Uiso 1 1 calc R
C16 C -0.2438(7) 0.4751(4) 0.4170(5) 0.067(2) Uani 1 1 d .
H16A H -0.1942 0.5135 0.4415 0.080 Uiso 1 1 calc R
H16B H -0.2345 0.4740 0.3605 0.080 Uiso 1 1 calc R
C13 C -0.4282(7) 0.4371(4) 0.3901(6) 0.082(3) Uani 1 1 d .
H13A H -0.4197 0.4355 0.3336 0.099 Uiso 1 1 calc R
H13B H -0.5044 0.4498 0.3969 0.099 Uiso 1 1 calc R
C21 C 0.0058(7) 0.2158(5) 0.3624(5) 0.071(2) Uani 1 1 d .
H21 H 0.0400 0.2253 0.3163 0.085 Uiso 1 1 calc R
C15 C -0.2144(6) 0.3980(5) 0.4527(5) 0.074(2) Uani 1 1 d .
H15A H -0.1380 0.3862 0.4458 0.088 Uiso 1 1 calc R
H15B H -0.2230 0.3989 0.5093 0.088 Uiso 1 1 calc R
N3 N 0.2650(5) 0.2349(3) 0.4729(3) 0.0578(14) Uani 1 1 d .
C9 C 0.3382(7) 0.3636(4) 0.5603(5) 0.0621(19) Uani 1 1 d .
C10 C 0.3091(7) 0.3668(4) 0.4787(5) 0.0623(19) Uani 1 1 d .
H10 H 0.3138 0.4130 0.4517 0.075 Uiso 1 1 calc R
C11 C 0.2735(7) 0.3020(4) 0.4376(4) 0.0609(18) Uani 1 1 d .
H11 H 0.2546 0.3055 0.3831 0.073 Uiso 1 1 calc R
C12 C 0.3855(7) 0.4289(4) 0.6067(5) 0.076(2) Uani 1 1 d .
H12A H 0.4652 0.4242 0.6115 0.091 Uiso 1 1 calc R
H12B H 0.3613 0.4264 0.6598 0.091 Uiso 1 1 calc R
N1 N 0.1728(5) 0.0423(3) 0.3442(4) 0.0640(16) Uani 1 1 d .
C2 C 0.1249(9) -0.0128(5) 0.3966(6) 0.089(3) Uani 1 1 d .
H2A H 0.0675 0.0116 0.4228 0.134 Uiso 1 1 calc R
H2B H 0.1812 -0.0308 0.4356 0.134 Uiso 1 1 calc R
H2C H 0.0947 -0.0552 0.3657 0.134 Uiso 1 1 calc R
N2 N 0.3777(5) 0.1062(4) 0.3976(4) 0.0651(16) Uani 1 1 d .
C19 C -0.0913(7) 0.1916(4) 0.4954(5) 0.073(2) Uani 1 1 d .
H19 H -0.1224 0.1827 0.5429 0.087 Uiso 1 1 calc R
C8 C 0.3242(8) 0.2931(4) 0.5966(5) 0.073(2) Uani 1 1 d .
H8 H 0.3378 0.2883 0.6515 0.087 Uiso 1 1 calc R
C22 C -0.0957(6) 0.2462(5) 0.3681(5) 0.076(2) Uani 1 1 d .
H22 H -0.1303 0.2747 0.3265 0.091 Uiso 1 1 calc R
C6 C 0.4252(8) 0.1547(6) 0.3381(7) 0.097(3) Uani 1 1 d .
H6A H 0.4992 0.1383 0.3319 0.145 Uiso 1 1 calc R
H6B H 0.4262 0.2071 0.3556 0.145 Uiso 1 1 calc R
H6C H 0.3813 0.1505 0.2881 0.145 Uiso 1 1 calc R
C5 C 0.4522(8) 0.1099(7) 0.4729(7) 0.108(3) Uani 1 1 d .
H5A H 0.5223 0.0876 0.4643 0.162 Uiso 1 1 calc R
H5B H 0.4197 0.0820 0.5138 0.162 Uiso 1 1 calc R
H5C H 0.4625 0.1623 0.4889 0.162 Uiso 1 1 calc R
C7 C 0.2905(8) 0.2305(5) 0.5516(5) 0.080(2) Uani 1 1 d .
H7 H 0.2852 0.1834 0.5766 0.096 Uiso 1 1 calc R
C1 C 0.0925(9) 0.0562(5) 0.2760(6) 0.095(3) Uani 1 1 d .
H1A H 0.0785 0.0092 0.2472 0.143 Uiso 1 1 calc R
H1B H 0.1212 0.0936 0.2417 0.143 Uiso 1 1 calc R
H1C H 0.0250 0.0747 0.2943 0.143 Uiso 1 1 calc R
C4 C 0.3689(8) 0.0241(5) 0.3704(7) 0.093(3) Uani 1 1 d .
H4A H 0.4360 0.0094 0.3475 0.112 Uiso 1 1 calc R
H4B H 0.3605 -0.0088 0.4157 0.112 Uiso 1 1 calc R
C3 C 0.2771(8) 0.0140(6) 0.3129(7) 0.094(3) Uani 1 1 d .
H3A H 0.2693 -0.0398 0.2994 0.112 Uiso 1 1 calc R
H3B H 0.2898 0.0419 0.2648 0.112 Uiso 1 1 calc R
O5 O 0.2950(10) 0.9530(12) 0.5793(7) 0.260(10) Uani 1 1 d D
O6 O 0.3265(11) 1.0267(10) 0.6800(11) 0.287(10) Uani 1 1 d D
O7 O 0.1786(13) 1.0453(8) 0.6031(13) 0.313(12) Uani 1 1 d D
O8 O 0.1913(17) 0.9494(11) 0.6799(10) 0.311(10) Uani 1 1 d D
O9 O 0.6885(11) 0.3212(6) 0.2427(6) 0.174(5) Uani 1 1 d .
Cl2 Cl 0.2477(2) 0.99243(15) 0.63484(15) 0.0871(7) Uani 1 1 d D
O1 O 0.1732(13) 0.3295(5) 0.1158(5) 0.192(6) Uani 1 1 d D
O3 O 0.2589(15) 0.2633(18) 0.1955(18) 0.54(3) Uani 1 1 d D
O2 O 0.104(2) 0.2183(8) 0.1480(10) 0.376(17) Uani 1 1 d D
O4 O 0.120(3) 0.3215(11) 0.2357(13) 0.48(2) Uani 1 1 d D
Cl1 Cl 0.1564(4) 0.2826(3) 0.1730(2) 0.1540(16) Uani 1 1 d D
O20 O 0.513(4) 0.090(3) 0.125(3) 0.59(3) Uiso 1 1 d .
O19 O 0.035(3) 0.423(3) 0.316(3) 0.55(2) Uiso 1 1 d .

loop_
_atom_site_aniso_label
_atom_site_aniso_U_11
_atom_site_aniso_U_22
_atom_site_aniso_U_33
_atom_site_aniso_U_23
_atom_site_aniso_U_13
_atom_site_aniso_U_12
Pd1 0.0426(3) 0.0421(3) 0.0690(4) 0.0020(2) 0.0035(2) 0.0007(2)
N6 0.049(3) 0.048(3) 0.075(4) 0.009(3) 0.005(3) 0.003(3)
N5 0.051(4) 0.048(3) 0.111(6) 0.009(3) 0.020(4) 0.007(3)
N4 0.058(4) 0.052(3) 0.092(4) -0.006(3) 0.002(3) 0.009(3)
C17 0.068(5) 0.056(5) 0.140(8) 0.029(5) 0.037(5) 0.007(4)
C18 0.057(4) 0.046(4) 0.109(6) 0.023(4) 0.019(4) 0.008(3)
C14 0.045(5) 0.069(5) 0.152(9) 0.007(5) 0.017(5) 0.005(4)
C20 0.071(5) 0.062(4) 0.070(5) 0.019(4) 0.015(4) 0.003(4)
C16 0.060(5) 0.052(4) 0.089(5) -0.009(4) 0.004(4) -0.004(3)
C13 0.053(5) 0.048(4) 0.143(8) -0.012(5) -0.002(5) 0.007(3)
C21 0.072(5) 0.073(5) 0.070(5) 0.016(4) 0.016(4) 0.006(4)
C15 0.051(4) 0.074(5) 0.095(6) -0.001(4) 0.004(4) 0.008(4)
N3 0.058(4) 0.048(3) 0.068(4) 0.005(3) 0.008(3) 0.000(3)
C9 0.055(4) 0.061(5) 0.069(5) -0.005(4) -0.001(4) 0.007(3)
C10 0.068(5) 0.045(4) 0.075(5) 0.005(3) 0.013(4) 0.003(3)
C11 0.070(5) 0.054(4) 0.060(4) 0.004(3) 0.009(4) 0.005(3)
C12 0.080(6) 0.058(5) 0.086(5) -0.009(4) -0.013(4) 0.017(4)
N1 0.063(4) 0.046(3) 0.081(4) -0.001(3) -0.004(3) 0.001(3)
C2 0.109(8) 0.050(4) 0.108(7) 0.001(4) 0.010(6) -0.022(5)
N2 0.051(4) 0.056(3) 0.089(4) -0.008(3) 0.010(3) 0.008(3)
C19 0.069(5) 0.068(5) 0.086(5) 0.021(4) 0.035(4) 0.011(4)
C8 0.102(6) 0.047(4) 0.064(5) 0.001(4) -0.019(4) -0.001(4)
C22 0.054(5) 0.074(5) 0.102(6) 0.036(5) 0.018(4) 0.023(4)
C6 0.059(5) 0.111(7) 0.125(8) 0.015(6) 0.036(6) 0.012(5)
C5 0.065(6) 0.129(8) 0.128(9) -0.010(7) -0.007(6) 0.021(6)
C7 0.104(7) 0.066(5) 0.071(5) 0.016(4) 0.007(5) 0.002(5)
C1 0.106(8) 0.079(6) 0.093(6) -0.011(5) -0.030(6) -0.006(5)
C4 0.072(6) 0.073(6) 0.133(8) -0.025(5) 0.002(6) 0.022(5)
C3 0.082(7) 0.077(6) 0.121(8) -0.035(6) 0.007(6) 0.005(5)
O5 0.160(11) 0.46(3) 0.168(10) -0.054(13) 0.047(9) 0.104(14)
O6 0.178(13) 0.37(2) 0.301(18) -0.142(17) -0.054(13) -0.063(14)
O7 0.256(18) 0.193(13) 0.46(3) 0.036(16) -0.14(2) 0.095(13)
O8 0.38(3) 0.31(2) 0.268(17) 0.046(16) 0.158(18) -0.113(19)
O9 0.254(13) 0.133(8) 0.128(7) -0.032(6) -0.027(8) 0.051(8)
Cl2 0.0770(15) 0.0970(16) 0.0893(15) 0.0061(13) 0.0178(13) -0.0004(13)
O1 0.363(18) 0.116(6) 0.112(6) -0.002(5) 0.106(9) -0.056(9)
O3 0.38(3) 0.51(5) 0.67(6) 0.11(4) -0.40(4) 0.02(3)
O2 0.69(5) 0.156(12) 0.30(2) 0.023(13) 0.12(2) -0.18(2)
O4 0.87(7) 0.34(3) 0.27(2) 0.06(2) 0.36(3) -0.07(4)
Cl1 0.216(5) 0.158(3) 0.093(2) 0.031(2) 0.044(2) -0.049(3)

loop_
_atom_type_symbol
_atom_type_description
_atom_type_scat_dispersion_real
_atom_type_scat_dispersion_imag
_atom_type_scat_source
C C 0.0033 0.0016 'International Tables Vol C Tables 4.2.6.8 and 6.1.1.4'
H H 0.0000 0.0000 'International Tables Vol C Tables 4.2.6.8 and 6.1.1.4'
N N 0.0061 0.0033 'International Tables Vol C Tables 4.2.6.8 and 6.1.1.4'
O O 0.0106 0.0060 'International Tables Vol C Tables 4.2.6.8 and 6.1.1.4'
Pd Pd -0.9988 1.0072 'International Tables Vol C Tables 4.2.6.8 and 6.1.1.4'
Cl Cl 0.1484 0.1585 'International Tables Vol C Tables 4.2.6.8 and 6.1.1.4'

loop_
_geom_angle_atom_site_label_1
_geom_angle_atom_site_label_2
_geom_angle_atom_site_label_3
_geom_angle
_geom_angle_site_symmetry_1
_geom_angle_site_symmetry_3
N6 Pd1 N3 86.8(2) . .
N6 Pd1 N2 179.3(2) . .
N3 Pd1 N2 93.2(2) . .
N6 Pd1 N1 94.3(2) . .
N3 Pd1 N1 178.9(2) . .
N2 Pd1 N1 85.8(2) . .
C21 N6 C20 117.2(6) . .
C21 N6 Pd1 120.7(5) . .
C20 N6 Pd1 121.7(5) . .
C15 N5 C17 112.5(7) . .
C15 N5 C14 107.9(7) . .
C17 N5 C14 108.1(6) . .
C16 N4 C13 108.1(6) . .
C16 N4 C12 112.2(6) . 3_566
C13 N4 C12 109.3(6) . 3_566
N5 C17 C18 114.5(6) . .
N5 C17 H17A 108.6 . .
C18 C17 H17A 108.6 . .
N5 C17 H17B 108.6 . .
C18 C17 H17B 108.6 . .
H17A C17 H17B 107.6 . .
C19 C18 C22 116.5(7) . .
C19 C18 C17 121.6(8) . .
C22 C18 C17 121.9(7) . .
N5 C14 C13 109.3(7) . .
N5 C14 H14A 109.8 . .
C13 C14 H14A 109.8 . .
N5 C14 H14B 109.8 . .
C13 C14 H14B 109.8 . .
H14A C14 H14B 108.3 . .
N6 C20 C19 121.9(7) . .
N6 C20 H20 119.1 . .
C19 C20 H20 119.1 . .
N4 C16 C15 111.5(7) . .
N4 C16 H16A 109.3 . .
C15 C16 H16A 109.3 . .
N4 C16 H16B 109.3 . .
C15 C16 H16B 109.3 . .
H16A C16 H16B 108.0 . .
N4 C13 C14 110.2(7) . .
N4 C13 H13A 109.6 . .
C14 C13 H13A 109.6 . .
N4 C13 H13B 109.6 . .
C14 C13 H13B 109.6 . .
H13A C13 H13B 108.1 . .
N6 C21 C22 124.0(7) . .
N6 C21 H21 118.0 . .
C22 C21 H21 118.0 . .
N5 C15 C16 109.7(7) . .
N5 C15 H15A 109.7 . .
C16 C15 H15A 109.7 . .
N5 C15 H15B 109.7 . .
C16 C15 H15B 109.7 . .
H15A C15 H15B 108.2 . .
C11 N3 C7 118.5(6) . .
C11 N3 Pd1 120.9(5) . .
C7 N3 Pd1 120.6(5) . .
C8 C9 C10 116.1(7) . .
C8 C9 C12 120.6(7) . .
C10 C9 C12 123.2(7) . .
C11 C10 C9 120.4(6) . .
C11 C10 H10 119.8 . .
C9 C10 H10 119.8 . .
N3 C11 C10 122.4(7) . .
N3 C11 H11 118.8 . .
C10 C11 H11 118.8 . .
C9 C12 N4 114.1(6) . 3_566
C9 C12 H12A 108.7 . .
N4 C12 H12A 108.7 3_566 .
C9 C12 H12B 108.7 . .
N4 C12 H12B 108.7 3_566 .
H12A C12 H12B 107.6 . .
C1 N1 C2 108.1(7) . .
C1 N1 C3 107.7(7) . .
C2 N1 C3 113.1(7) . .
C1 N1 Pd1 114.0(5) . .
C2 N1 Pd1 108.8(5) . .
C3 N1 Pd1 105.3(5) . .
N1 C2 H2A 109.5 . .
N1 C2 H2B 109.5 . .
H2A C2 H2B 109.5 . .
N1 C2 H2C 109.5 . .
H2A C2 H2C 109.5 . .
H2B C2 H2C 109.5 . .
C6 N2 C5 108.1(8) . .
C6 N2 C4 111.2(8) . .
C5 N2 C4 108.7(7) . .
C6 N2 Pd1 109.5(5) . .
C5 N2 Pd1 114.6(5) . .
C4 N2 Pd1 104.8(5) . .
C18 C19 C20 121.7(7) . .
C18 C19 H19 119.2 . .
C20 C19 H19 119.2 . .
C7 C8 C9 120.1(7) . .
C7 C8 H8 119.9 . .
C9 C8 H8 119.9 . .
C21 C22 C18 118.7(7) . .
C21 C22 H22 120.6 . .
C18 C22 H22 120.6 . .
N2 C6 H6A 109.5 . .
N2 C6 H6B 109.5 . .
H6A C6 H6B 109.5 . .
N2 C6 H6C 109.5 . .
H6A C6 H6C 109.5 . .
H6B C6 H6C 109.5 . .
N2 C5 H5A 109.5 . .
N2 C5 H5B 109.5 . .
H5A C5 H5B 109.5 . .
N2 C5 H5C 109.5 . .
H5A C5 H5C 109.5 . .
H5B C5 H5C 109.5 . .
N3 C7 C8 122.4(7) . .
N3 C7 H7 118.8 . .
C8 C7 H7 118.8 . .
N1 C1 H1A 109.5 . .
N1 C1 H1B 109.5 . .
H1A C1 H1B 109.5 . .
N1 C1 H1C 109.5 . .
H1A C1 H1C 109.5 . .
H1B C1 H1C 109.5 . .
C3 C4 N2 110.8(7) . .
C3 C4 H4A 109.5 . .
N2 C4 H4A 109.5 . .
C3 C4 H4B 109.5 . .
N2 C4 H4B 109.5 . .
H4A C4 H4B 108.1 . .
C4 C3 N1 110.9(8) . .
C4 C3 H3A 109.5 . .
N1 C3 H3A 109.5 . .
C4 C3 H3B 109.5 . .
N1 C3 H3B 109.5 . .
H3A C3 H3B 108.1 . .
O8 Cl2 O6 108.5(13) . .
O8 Cl2 O7 106.7(11) . .
O6 Cl2 O7 108.6(10) . .
O8 Cl2 O5 113.3(13) . .
O6 Cl2 O5 107.7(9) . .
O7 Cl2 O5 111.9(12) . .
O1 Cl1 O3 99.6(16) . .
O1 Cl1 O2 113.4(8) . .
O3 Cl1 O2 106.7(12) . .
O1 Cl1 O4 110.3(10) . .
O3 Cl1 O4 105.5(13) . .
O2 Cl1 O4 119.0(15) . .

loop_
_geom_bond_atom_site_label_1
_geom_bond_atom_site_label_2
_geom_bond_distance
_geom_bond_site_symmetry_2
Pd1 N6 2.036(6) .
Pd1 N3 2.040(6) .
Pd1 N2 2.057(6) .
Pd1 N1 2.064(6) .
N6 C21 1.326(9) .
N6 C20 1.338(9) .
N5 C15 1.454(11) .
N5 C17 1.472(10) .
N5 C14 1.474(10) .
N4 C16 1.432(10) .
N4 C13 1.466(10) .
N4 C12 1.474(10) 3_566
C17 C18 1.508(11) .
C17 H17A 0.9700 .
C17 H17B 0.9700 .
C18 C19 1.351(11) .
C18 C22 1.409(11) .
C14 C13 1.514(11) .
C14 H14A 0.9700 .
C14 H14B 0.9700 .
C20 C19 1.364(11) .
C20 H20 0.9300 .
C16 C15 1.505(11) .
C16 H16A 0.9700 .
C16 H16B 0.9700 .
C13 H13A 0.9700 .
C13 H13B 0.9700 .
C21 C22 1.356(11) .
C21 H21 0.9300 .
C15 H15A 0.9700 .
C15 H15B 0.9700 .
N3 C11 1.322(9) .
N3 C7 1.339(10) .
C9 C8 1.392(11) .
C9 C10 1.393(11) .
C9 C12 1.470(10) .
C10 C11 1.376(10) .
C10 H10 0.9300 .
C11 H11 0.9300 .
C12 N4 1.474(10) 3_566
C12 H12A 0.9700 .
C12 H12B 0.9700 .
N1 C1 1.461(10) .
N1 C2 1.463(10) .
N1 C3 1.502(11) .
C2 H2A 0.9600 .
C2 H2B 0.9600 .
C2 H2C 0.9600 .
N2 C6 1.471(12) .
N2 C5 1.495(11) .
N2 C4 1.507(11) .
C19 H19 0.9300 .
C8 C7 1.372(12) .
C8 H8 0.9300 .
C22 H22 0.9300 .
C6 H6A 0.9600 .
C6 H6B 0.9600 .
C6 H6C 0.9600 .
C5 H5A 0.9600 .
C5 H5B 0.9600 .
C5 H5C 0.9600 .
C7 H7 0.9300 .
C1 H1A 0.9600 .
C1 H1B 0.9600 .
C1 H1C 0.9600 .
C4 C3 1.423(13) .
C4 H4A 0.9700 .
C4 H4B 0.9700 .
C3 H3A 0.9700 .
C3 H3B 0.9700 .
O5 Cl2 1.336(10) .
O6 Cl2 1.315(10) .
O7 Cl2 1.329(10) .
O8 Cl2 1.308(10) .
O1 Cl1 1.296(8) .
O3 Cl1 1.315(13) .
O2 Cl1 1.340(12) .
O4 Cl1 1.363(13) .

loop_
_geom_torsion_atom_site_label_1
_geom_torsion_atom_site_label_2
_geom_torsion_atom_site_label_3
_geom_torsion_atom_site_label_4
_geom_torsion
_geom_torsion_site_symmetry_1
_geom_torsion_site_symmetry_4
N3 Pd1 N6 C21 93.2(6) . .
N2 Pd1 N6 C21 5(21) . .
N1 Pd1 N6 C21 -87.0(6) . .
N3 Pd1 N6 C20 -78.6(6) . .
N2 Pd1 N6 C20 -167(43) . .
N1 Pd1 N6 C20 101.2(6) . .
C15 N5 C17 C18 -61.9(11) . .
C14 N5 C17 C18 179.1(9) . .
N5 C17 C18 C19 143.0(9) . .
N5 C17 C18 C22 -39.7(13) . .
C15 N5 C14 C13 60.2(10) . .
C17 N5 C14 C13 -177.9(9) . .
C21 N6 C20 C19 0.6(12) . .
Pd1 N6 C20 C19 172.7(6) . .
C13 N4 C16 C15 -59.4(9) . .
C12 N4 C16 C15 -179.9(6) 3_566 .
C16 N4 C13 C14 59.2(10) . .
C12 N4 C13 C14 -178.4(8) 3_566 .
N5 C14 C13 N4 -60.8(11) . .
C20 N6 C21 C22 -1.6(12) . .
Pd1 N6 C21 C22 -173.8(7) . .
C17 N5 C15 C16 -178.9(7) . .
C14 N5 C15 C16 -59.8(9) . .
N4 C16 C15 N5 61.2(9) . .
N6 Pd1 N3 C11 -84.7(6) . .
N2 Pd1 N3 C11 94.6(6) . .
N1 Pd1 N3 C11 107(12) . .
N6 Pd1 N3 C7 96.7(6) . .
N2 Pd1 N3 C7 -84.0(7) . .
N1 Pd1 N3 C7 -71(12) . .
C8 C9 C10 C11 -2.7(12) . .
C12 C9 C10 C11 174.8(7) . .
C7 N3 C11 C10 1.1(11) . .
Pd1 N3 C11 C10 -177.5(6) . .
C9 C10 C11 N3 0.1(12) . .
C8 C9 C12 N4 -156.5(8) . 3_566
C10 C9 C12 N4 26.2(12) . 3_566
N6 Pd1 N1 C1 50.1(6) . .
N3 Pd1 N1 C1 -142(12) . .
N2 Pd1 N1 C1 -129.2(7) . .
N6 Pd1 N1 C2 -70.6(6) . .
N3 Pd1 N1 C2 97(12) . .
N2 Pd1 N1 C2 110.1(6) . .
N6 Pd1 N1 C3 167.9(6) . .
N3 Pd1 N1 C3 -24(13) . .
N2 Pd1 N1 C3 -11.3(6) . .
N6 Pd1 N2 C6 13(21) . .
N3 Pd1 N2 C6 -75.5(6) . .
N1 Pd1 N2 C6 104.8(6) . .
N6 Pd1 N2 C5 134(20) . .
N3 Pd1 N2 C5 46.1(7) . .
N1 Pd1 N2 C5 -133.6(7) . .
N6 Pd1 N2 C4 -107(20) . .
N3 Pd1 N2 C4 165.1(6) . .
N1 Pd1 N2 C4 -14.6(6) . .
C22 C18 C19 C20 -0.9(13) . .
C17 C18 C19 C20 176.4(8) . .
N6 C20 C19 C18 0.6(13) . .
C10 C9 C8 C7 4.1(13) . .
C12 C9 C8 C7 -173.4(9) . .
N6 C21 C22 C18 1.3(14) . .
C19 C18 C22 C21 0.0(13) . .
C17 C18 C22 C21 -177.3(8) . .
C11 N3 C7 C8 0.4(13) . .
Pd1 N3 C7 C8 179.0(7) . .
C9 C8 C7 N3 -3.1(15) . .
C6 N2 C4 C3 -77.4(10) . .
C5 N2 C4 C3 163.7(9) . .
Pd1 N2 C4 C3 40.8(10) . .
N2 C4 C3 N1 -54.5(12) . .
C1 N1 C3 C4 160.0(8) . .
C2 N1 C3 C4 -80.6(10) . .
Pd1 N1 C3 C4 38.0(9) . .
